data_1549039
loop_
_publ_author_name
'Kanzaki, M.'

_publ_section_title
;
 Crystal structures of Zn2GeO4 cubic/tetragonal spinel and Zn2SiO4
 modified spinel phases
;
_journal_name_full 'Journal of Mineralogical and Petrological Sciences'
_journal_page_first 41
_journal_page_last 46
_journal_volume 113
_journal_year 2018
_chemical_formula_sum 'O4 Si Zn2'
_chemical_name_common 'Zn2SiO4 modified spinel'
_chemical_name_mineral 'Zn2SiO4 wadsleyite phase'
_space_group_IT_number 74
_space_group_name_Hall '-I 2b 2'
_space_group_name_H-M_alt 'I m m a'
_symmetry_space_group_name_Hall '-I 2b 2'
_symmetry_space_group_name_H-M 'I m m a'
_cell_angle_alpha 90
_cell_angle_beta 90
_cell_angle_gamma 90
_cell_formula_units_Z 8
_cell_length_a 5.73982(6)
_cell_length_b 11.50723(13)
_cell_length_c 8.39608(9)
_cell_volume 554.556(10)
_cod_data_source_file Zn2SiO4-V.cif
_cod_data_source_block Zn2SiO4_modified_spinel
_cod_depositor_comments 'Journal title was wrong, and corrected.'
_cod_original_formula_sum 'Zn2 Si O4'
_cod_database_code 1549039

loop_
_space_group_symop_operation_xyz
'x, y, z'
'-x, -y, -z'
'-x, -y+1/2, z'
'x, y+1/2, -z'
'-x, y+1/2, -z'
'x, -y+1/2, z'
'x, -y, -z'
'-x, y, z'
'x+1/2, y+1/2, z+1/2'
'-x+1/2, -y+1/2, -z+1/2'
'-x+1/2, -y, z+1/2'
'x+1/2, y, -z+1/2'
'-x+1/2, y, -z+1/2'
'x+1/2, -y, z+1/2'
'x+1/2, -y+1/2, -z+1/2'
'-x+1/2, y+1/2, z+1/2'

loop_
_atom_site_label
_atom_site_occupancy
_atom_site_fract_x
_atom_site_fract_y
_atom_site_fract_z
_atom_site_adp_type
_atom_site_B_iso_or_equiv
_atom_site_type_symbol
Zn1 1.0 0.000000 0.000000 0.000000 Biso 0.37(2) Zn
Zn2 1.0 0.000000 0.250000 0.9681(1) Biso 0.35(2) Zn
Zn3 1.0 0.250000 0.12569(7) 0.250000 Biso 0.58(1) Zn
Si 1.0 0.000000 0.1204(2) 0.6175(2) Biso 0.27(2) Si
O1 1.0 0.000000 0.250000 0.2155(6) Biso 0.36(2) O
O2 1.0 0.000000 0.250000 0.7159(6) Biso 0.36(2) O
O3 1.0 0.000000 0.9875(2) 0.2569(5) Biso 0.36(2) O
O4 1.0 0.2635(3) 0.1229(7) 0.9927(2) Biso 0.36(2) O
